data_4345593
loop_
_publ_author_name
'Maity, Suvendu'
'Kundu, Suman'
'Mondal, Sandip'
'Bera, Sachinath'
'Ghosh, Prasanta'

_publ_section_title
;
 Molecular and Electronic Structures of Ruthenium Complexes Containing an
 ONS-Coordinated Open-Shell \p Radical and an Oxidative Aromatic Ring
 Cleavage Reaction.
;
_journal_issue 6
_journal_name_full 'Inorganic chemistry'
_journal_page_first 3363
_journal_page_last 3376
_journal_paper_doi 10.1021/acs.inorgchem.6b02862
_journal_volume 56
_journal_year 2017
_chemical_formula_sum 'C42 H50 Cl2 N O4 P Ru S'
_chemical_formula_weight 867.83
_space_group_crystal_system monoclinic
_space_group_IT_number 14
_space_group_name_Hall '-P 2yn'
_space_group_name_H-M_alt 'P 1 21/n 1'
_symmetry_space_group_name_Hall '-P 2yn'
_symmetry_space_group_name_H-M 'P 1 21/n 1'
_atom_sites_solution_hydrogens geom
_audit_creation_method SHELXL-2014/6
_cell_angle_alpha 90
_cell_angle_beta 101.904(5)
_cell_angle_gamma 90
_cell_formula_units_Z 4
_cell_length_a 13.517(5)
_cell_length_b 19.123(7)
_cell_length_c 16.340(6)
_cell_measurement_reflns_used 4398
_cell_measurement_temperature 296(2)
_cell_measurement_theta_max 22.96
_cell_measurement_theta_min 2.19
_cell_volume 4133(3)
_computing_cell_refinement 'Bruker SAINT'
_computing_data_collection 'Bruker APEX2'
_computing_data_reduction 'Bruker SAINT'
_computing_molecular_graphics 'Bruker SHELXTL'
_computing_publication_material 'Bruker SHELXTL'
_computing_structure_refinement 'SHELXL-97 (Sheldrick, 2008)'
_computing_structure_solution 'SHELXS-97 (Sheldrick, 2008)'
_diffrn_ambient_temperature 296(2)
_diffrn_measured_fraction_theta_full 0.868
_diffrn_measured_fraction_theta_max 0.994
_diffrn_measurement_device_type 'Bruker APEX-II CCD'
_diffrn_measurement_method '\f and \w scans'
_diffrn_radiation_type MoK\a
_diffrn_radiation_wavelength 0.71073
_diffrn_reflns_av_R_equivalents 0.0575
_diffrn_reflns_av_unetI/netI 0.0542
_diffrn_reflns_Laue_measured_fraction_full 0.868
_diffrn_reflns_Laue_measured_fraction_max 0.994
_diffrn_reflns_limit_h_max 14
_diffrn_reflns_limit_h_min -15
_diffrn_reflns_limit_k_max 21
_diffrn_reflns_limit_k_min -21
_diffrn_reflns_limit_l_max 18
_diffrn_reflns_limit_l_min -18
_diffrn_reflns_number 25783
_diffrn_reflns_point_group_measured_fraction_full 0.868
_diffrn_reflns_point_group_measured_fraction_max 0.994
_diffrn_reflns_theta_full 25.242
_diffrn_reflns_theta_max 24.046
_diffrn_reflns_theta_min 1.660
_diffrn_source 'fine-focus sealed tube'
_exptl_absorpt_coefficient_mu 0.639
_exptl_absorpt_correction_T_max 0.915
_exptl_absorpt_correction_T_min 0.780
_exptl_absorpt_correction_type gaussian
_exptl_absorpt_process_details 'SADABS (Bruker AXS, 2008)'
_exptl_crystal_colour green
_exptl_crystal_density_diffrn 1.395
_exptl_crystal_description prism
_exptl_crystal_F_000 1800
_exptl_crystal_size_max 0.68
_exptl_crystal_size_mid 0.32
_exptl_crystal_size_min 0.15
_refine_diff_density_max 0.994
_refine_diff_density_min -0.594
_refine_diff_density_rms 0.075
_refine_ls_extinction_method none
_refine_ls_goodness_of_fit_ref 1.033
_refine_ls_hydrogen_treatment constr
_refine_ls_matrix_type full
_refine_ls_number_parameters 478
_refine_ls_number_reflns 6495
_refine_ls_number_restraints 5
_refine_ls_restrained_S_all 1.056
_refine_ls_R_factor_all 0.0633
_refine_ls_R_factor_gt 0.0440
_refine_ls_shift/su_max 0.001
_refine_ls_shift/su_mean 0.000
_refine_ls_structure_factor_coef Fsqd
_refine_ls_weighting_details 'w=1/[\s^2^(Fo^2^)+(0.0547P)^2^+2.7377P] where P=(Fo^2^+2Fc^2^)/3'
_refine_ls_weighting_scheme calc
_refine_ls_wR_factor_gt 0.1061
_refine_ls_wR_factor_ref 0.1166
_reflns_Friedel_coverage 0.000
_reflns_number_gt 4921
_reflns_number_total 6495
_reflns_threshold_expression 'I > 2\s(I)'
_cod_data_source_file ic6b02862_si_002.cif
_cod_data_source_block 3
_cod_database_code 4345593
_shelx_space_group_comment
;
The symmetry employed for this shelxl refinement is uniquely defined
by the following loop, which should always be used as a source of
symmetry information in preference to the above space-group names.
They are only intended as comments.
;
_shelxl_version_number 2014/6

loop_
_space_group_symop_operation_xyz
'x, y, z'
'-x+1/2, y+1/2, -z+1/2'
'-x, -y, -z'
'x-1/2, -y-1/2, z-1/2'

loop_
_atom_site_label
_atom_site_type_symbol
_atom_site_fract_x
_atom_site_fract_y
_atom_site_fract_z
_atom_site_U_iso_or_equiv
_atom_site_adp_type
_atom_site_occupancy
_atom_site_site_symmetry_order
_atom_site_calc_flag
_atom_site_refinement_flags_posn
_atom_site_refinement_flags_adp
Cl1 Cl 0.63025(9) 0.77917(6) 0.60612(7) 0.0493(3) Uani 1 1 d . .
O1 O 0.7540(2) 0.80585(13) 0.47031(17) 0.0335(7) Uani 1 1 d . .
P1 P 0.77542(9) 0.65238(6) 0.40911(7) 0.0342(3) Uani 1 1 d . .
Ru1 Ru 0.69640(3) 0.71136(2) 0.50478(2) 0.03054(13) Uani 1 1 d . .
C2 C 0.6839(3) 0.8471(2) 0.4351(2) 0.0319(10) Uani 1 1 d . .
Cl2 Cl 0.83597(9) 0.68314(6) 0.61679(7) 0.0448(3) Uani 1 1 d . .
C3 C 0.6999(3) 0.9193(2) 0.4167(3) 0.0360(10) Uani 1 1 d . .
C4 C 0.6163(3) 0.9565(2) 0.3823(3) 0.0402(11) Uani 1 1 d . .
H4 H 0.6257 1.0031 0.3697 0.048 Uiso 1 1 calc R U
C5 C 0.5149(3) 0.9305(2) 0.3636(2) 0.0347(10) Uani 1 1 d . .
C6 C 0.5002(3) 0.8625(2) 0.3772(3) 0.0352(10) Uani 1 1 d . .
H6 H 0.4350 0.8443 0.3654 0.042 Uiso 1 1 calc R U
C7 C 0.5830(3) 0.8181(2) 0.4095(2) 0.0322(10) Uani 1 1 d . .
N8 N 0.5808(2) 0.74873(17) 0.4230(2) 0.0316(8) Uani 1 1 d . .
C9 C 0.4948(3) 0.7062(2) 0.3931(3) 0.0355(10) Uani 1 1 d . .
C10 C 0.4195(3) 0.7199(2) 0.3227(3) 0.0451(12) Uani 1 1 d . .
H10 H 0.4239 0.7592 0.2902 0.054 Uiso 1 1 calc R U
C11 C 0.3384(4) 0.6748(3) 0.3014(3) 0.0607(15) Uani 1 1 d . .
H11 H 0.2879 0.6840 0.2547 0.073 Uiso 1 1 calc R U
C12 C 0.3322(4) 0.6161(3) 0.3491(4) 0.0695(17) Uani 1 1 d . .
H12 H 0.2755 0.5874 0.3362 0.083 Uiso 1 1 calc R U
C13 C 0.4089(4) 0.5995(3) 0.4157(3) 0.0618(15) Uani 1 1 d . .
H13 H 0.4060 0.5588 0.4462 0.074 Uiso 1 1 calc R U
C14 C 0.4901(3) 0.6444(2) 0.4364(3) 0.0405(11) Uani 1 1 d . .
S15 S 0.59829(9) 0.62193(6) 0.51329(7) 0.0393(3) Uani 1 1 d . .
O16 O 0.5425(2) 0.62138(17) 0.59021(19) 0.0528(9) Uani 1 1 d . .
C17 C 0.6051(4) 0.6042(3) 0.6711(3) 0.0756(18) Uani 1 1 d . .
H17A H 0.6465 0.6441 0.6931 0.091 Uiso 1 1 calc R U
H17B H 0.6495 0.5654 0.6656 0.091 Uiso 1 1 calc R U
C18 C 0.5388(5) 0.5855(4) 0.7276(4) 0.115(3) Uani 1 1 d . .
H18A H 0.4990 0.6253 0.7362 0.172 Uiso 1 1 calc R U
H18B H 0.5789 0.5706 0.7802 0.172 Uiso 1 1 calc R U
H18C H 0.4949 0.5481 0.7035 0.172 Uiso 1 1 calc R U
C19 C 0.8144(3) 0.5602(2) 0.4222(3) 0.0406(11) Uani 1 1 d . .
O19 O 0.6241(2) 0.55045(15) 0.4976(2) 0.0555(9) Uani 1 1 d . .
C20 C 0.8424(4) 0.5309(2) 0.4997(3) 0.0476(12) Uani 1 1 d . .
H20 H 0.8366 0.5565 0.5469 0.057 Uiso 1 1 calc R U
C21 C 0.8795(4) 0.4634(3) 0.5081(4) 0.0637(15) Uani 1 1 d . .
H21 H 0.8992 0.4441 0.5612 0.076 Uiso 1 1 calc R U
C22 C 0.8877(4) 0.4245(3) 0.4393(4) 0.0713(17) Uani 1 1 d . .
H22 H 0.9118 0.3789 0.4456 0.086 Uiso 1 1 calc R U
C23 C 0.8600(5) 0.4534(3) 0.3614(4) 0.0723(17) Uani 1 1 d . .
H23 H 0.8659 0.4276 0.3144 0.087 Uiso 1 1 calc R U
C24 C 0.8235(4) 0.5207(3) 0.3527(3) 0.0599(15) Uani 1 1 d . .
H24 H 0.8047 0.5401 0.2996 0.072 Uiso 1 1 calc R U
C25 C 0.6877(3) 0.6568(2) 0.3087(3) 0.0386(11) Uani 1 1 d . .
C26 C 0.6171(4) 0.6046(3) 0.2841(3) 0.0490(12) Uani 1 1 d . .
H26 H 0.6205 0.5635 0.3151 0.059 Uiso 1 1 calc R U
C27 C 0.5414(4) 0.6131(3) 0.2137(3) 0.0582(14) Uani 1 1 d . .
H27 H 0.4942 0.5777 0.1975 0.070 Uiso 1 1 calc R U
C28 C 0.5358(4) 0.6726(3) 0.1682(3) 0.0665(16) Uani 1 1 d . .
H28 H 0.4855 0.6776 0.1203 0.080 Uiso 1 1 calc R U
C29 C 0.6042(4) 0.7258(3) 0.1926(3) 0.0615(15) Uani 1 1 d . .
H29 H 0.5989 0.7672 0.1621 0.074 Uiso 1 1 calc R U
C30 C 0.6802(4) 0.7177(3) 0.2620(3) 0.0504(13) Uani 1 1 d . .
H30 H 0.7271 0.7534 0.2778 0.060 Uiso 1 1 calc R U
C31 C 0.8920(3) 0.6934(2) 0.3916(3) 0.0389(11) Uani 1 1 d . .
C32 C 0.9527(4) 0.7305(3) 0.4540(3) 0.0509(13) Uani 1 1 d . .
H32 H 0.9320 0.7383 0.5041 0.061 Uiso 1 1 calc R U
C33 C 1.0445(4) 0.7563(3) 0.4432(4) 0.0669(16) Uani 1 1 d . .
H33 H 1.0855 0.7812 0.4861 0.080 Uiso 1 1 calc R U
C34 C 1.0754(4) 0.7455(3) 0.3697(4) 0.0757(18) Uani 1 1 d . .
H34 H 1.1375 0.7628 0.3629 0.091 Uiso 1 1 calc R U
C35 C 1.0161(5) 0.7097(3) 0.3070(4) 0.0799(19) Uani 1 1 d . .
H35 H 1.0371 0.7029 0.2568 0.096 Uiso 1 1 calc R U
C36 C 0.9243(4) 0.6832(3) 0.3171(3) 0.0659(16) Uani 1 1 d . .
H36 H 0.8839 0.6583 0.2738 0.079 Uiso 1 1 calc R U
C37 C 0.8058(3) 0.9512(2) 0.4382(3) 0.0468(12) Uani 1 1 d . .
C38 C 0.8028(4) 1.0299(3) 0.4205(4) 0.0723(17) Uani 1 1 d . .
H38A H 0.8701 1.0486 0.4347 0.109 Uiso 1 1 calc R U
H38B H 0.7612 1.0525 0.4536 0.109 Uiso 1 1 calc R U
H38C H 0.7753 1.0379 0.3623 0.109 Uiso 1 1 calc R U
C39 C 0.8724(4) 0.9162(3) 0.3851(4) 0.0816(19) Uani 1 1 d . .
H39A H 0.8729 0.8666 0.3939 0.122 Uiso 1 1 calc R U
H39B H 0.9401 0.9340 0.4008 0.122 Uiso 1 1 calc R U
H39C H 0.8462 0.9261 0.3270 0.122 Uiso 1 1 calc R U
C40 C 0.8507(4) 0.9421(3) 0.5312(3) 0.0686(16) Uani 1 1 d . .
H40A H 0.8533 0.8933 0.5450 0.103 Uiso 1 1 calc R U
H40B H 0.8092 0.9661 0.5633 0.103 Uiso 1 1 calc R U
H40C H 0.9178 0.9613 0.5438 0.103 Uiso 1 1 calc R U
C41 C 0.4277(3) 0.9810(2) 0.3320(3) 0.0461(12) Uani 1 1 d . .
C42 C 0.4421(5) 1.0131(5) 0.2512(5) 0.133(4) Uani 1 1 d . .
H42A H 0.4477 0.9767 0.2119 0.199 Uiso 1 1 calc R U
H42B H 0.5026 1.0408 0.2613 0.199 Uiso 1 1 calc R U
H42C H 0.3851 1.0422 0.2287 0.199 Uiso 1 1 calc R U
C43 C 0.4257(5) 1.0366(3) 0.3957(5) 0.116(3) Uani 1 1 d . .
H43A H 0.4916 1.0573 0.4115 0.174 Uiso 1 1 calc R U
H43B H 0.4069 1.0164 0.4440 0.174 Uiso 1 1 calc R U
H43C H 0.3775 1.0719 0.3725 0.174 Uiso 1 1 calc R U
C44 C 0.3260(4) 0.9449(3) 0.3165(4) 0.0766(18) Uani 1 1 d . .
H44A H 0.2736 0.9784 0.2970 0.115 Uiso 1 1 calc R U
H44B H 0.3157 0.9242 0.3676 0.115 Uiso 1 1 calc R U
H44C H 0.3243 0.9091 0.2750 0.115 Uiso 1 1 calc R U
C45 C 0.3106(8) 0.7024(7) 0.5948(9) 0.211(7) Uani 1 1 d D .
H45A H 0.3711 0.6877 0.6327 0.316 Uiso 1 1 calc R U
H45B H 0.2912 0.6675 0.5522 0.316 Uiso 1 1 calc R U
H45C H 0.2573 0.7084 0.6250 0.316 Uiso 1 1 calc R U
C46 C 0.3297(9) 0.7705(8) 0.5549(12) 0.289(14) Uani 1 1 d D .
H46A H 0.3491 0.7531 0.5048 0.346 Uiso 1 1 calc R U
H46B H 0.2606 0.7863 0.5358 0.346 Uiso 1 1 calc R U
O47 O 0.3761(9) 0.8304(4) 0.5622(9) 0.267(6) Uani 1 1 d D .
H47 H 0.3535 0.8553 0.5948 0.400 Uiso 1 1 calc R U

loop_
_atom_site_aniso_label
_atom_site_aniso_U_11
_atom_site_aniso_U_22
_atom_site_aniso_U_33
_atom_site_aniso_U_23
_atom_site_aniso_U_13
_atom_site_aniso_U_12
Cl1 0.0529(8) 0.0513(7) 0.0440(7) -0.0079(5) 0.0109(6) 0.0053(6)
O1 0.0295(17) 0.0309(16) 0.0370(16) 0.0046(13) -0.0001(13) 0.0028(13)
P1 0.0368(7) 0.0337(6) 0.0300(6) 0.0010(5) 0.0017(5) 0.0045(5)
Ru1 0.0300(2) 0.0301(2) 0.0293(2) 0.00117(15) 0.00082(15) 0.00038(15)
C2 0.034(3) 0.032(2) 0.029(2) -0.0007(19) 0.0059(19) 0.001(2)
Cl2 0.0426(7) 0.0499(7) 0.0360(6) 0.0016(5) -0.0058(5) 0.0026(5)
C3 0.030(3) 0.039(3) 0.038(3) 0.004(2) 0.003(2) -0.001(2)
C4 0.040(3) 0.035(3) 0.043(3) 0.007(2) 0.002(2) -0.004(2)
C5 0.034(3) 0.036(3) 0.030(2) 0.0019(19) -0.001(2) 0.004(2)
C6 0.026(2) 0.035(3) 0.041(3) -0.003(2) 0.000(2) -0.0010(19)
C7 0.030(2) 0.036(2) 0.029(2) -0.0004(19) 0.0019(19) 0.0012(19)
N8 0.029(2) 0.031(2) 0.0327(19) 0.0003(15) 0.0011(16) -0.0012(16)
C9 0.034(3) 0.032(2) 0.038(3) -0.001(2) 0.002(2) -0.001(2)
C10 0.042(3) 0.043(3) 0.045(3) -0.002(2) -0.004(2) 0.001(2)
C11 0.052(3) 0.052(3) 0.066(4) -0.002(3) -0.017(3) -0.006(3)
C12 0.044(3) 0.069(4) 0.084(4) -0.005(3) -0.014(3) -0.023(3)
C13 0.060(4) 0.045(3) 0.073(4) 0.008(3) -0.004(3) -0.017(3)
C14 0.039(3) 0.036(3) 0.041(3) 0.000(2) -0.004(2) -0.006(2)
S15 0.0385(7) 0.0356(7) 0.0423(7) 0.0062(5) 0.0046(5) -0.0021(5)
O16 0.047(2) 0.066(2) 0.045(2) 0.0139(17) 0.0102(16) -0.0012(17)
C17 0.072(4) 0.097(5) 0.053(4) 0.024(3) 0.002(3) -0.002(4)
C18 0.110(6) 0.170(8) 0.071(5) 0.039(5) 0.034(4) -0.002(6)
C19 0.039(3) 0.037(3) 0.044(3) -0.001(2) 0.006(2) 0.006(2)
O19 0.054(2) 0.0327(18) 0.079(2) 0.0069(17) 0.0130(19) -0.0007(16)
C20 0.056(3) 0.038(3) 0.044(3) 0.002(2) 0.000(2) 0.008(2)
C21 0.068(4) 0.054(4) 0.061(4) 0.012(3) -0.006(3) 0.011(3)
C22 0.084(4) 0.036(3) 0.086(5) 0.002(3) -0.001(4) 0.015(3)
C23 0.098(5) 0.049(3) 0.069(4) -0.010(3) 0.016(4) 0.021(3)
C24 0.082(4) 0.049(3) 0.046(3) -0.005(2) 0.006(3) 0.019(3)
C25 0.042(3) 0.042(3) 0.030(2) 0.000(2) 0.004(2) 0.008(2)
C26 0.053(3) 0.053(3) 0.036(3) -0.005(2) -0.002(2) 0.007(3)
C27 0.056(4) 0.058(4) 0.053(3) -0.013(3) -0.005(3) -0.003(3)
C28 0.069(4) 0.083(4) 0.037(3) 0.000(3) -0.016(3) 0.012(3)
C29 0.072(4) 0.064(4) 0.042(3) 0.014(3) -0.005(3) 0.015(3)
C30 0.059(3) 0.052(3) 0.038(3) 0.005(2) 0.005(3) 0.004(3)
C31 0.038(3) 0.037(3) 0.041(3) 0.005(2) 0.007(2) 0.006(2)
C32 0.038(3) 0.067(3) 0.047(3) 0.005(3) 0.007(2) 0.005(3)
C33 0.037(3) 0.091(4) 0.071(4) 0.001(3) 0.006(3) -0.012(3)
C34 0.044(4) 0.100(5) 0.084(5) 0.014(4) 0.017(3) -0.007(3)
C35 0.070(4) 0.114(5) 0.068(4) 0.004(4) 0.040(4) -0.003(4)
C36 0.065(4) 0.083(4) 0.054(3) -0.008(3) 0.022(3) -0.004(3)
C37 0.035(3) 0.043(3) 0.059(3) 0.015(2) 0.000(2) -0.008(2)
C38 0.057(4) 0.051(3) 0.102(5) 0.018(3) -0.002(3) -0.018(3)
C39 0.054(4) 0.085(4) 0.115(5) 0.007(4) 0.039(4) -0.005(3)
C40 0.054(4) 0.065(4) 0.073(4) 0.008(3) -0.018(3) -0.016(3)
C41 0.040(3) 0.035(3) 0.058(3) 0.004(2) -0.003(2) 0.010(2)
C42 0.069(5) 0.197(9) 0.133(7) 0.123(7) 0.020(5) 0.056(5)
C43 0.084(5) 0.076(5) 0.163(7) -0.053(5) -0.034(5) 0.042(4)
C44 0.041(3) 0.065(4) 0.112(5) 0.000(4) -0.011(3) 0.015(3)
C45 0.081(8) 0.279(18) 0.273(16) -0.068(14) 0.039(9) 0.067(9)
C46 0.088(8) 0.44(3) 0.35(3) -0.19(3) 0.073(12) -0.144(15)
O47 0.303(13) 0.149(8) 0.378(17) 0.081(9) 0.138(12) 0.131(8)

loop_
_atom_type_symbol
_atom_type_description
_atom_type_scat_dispersion_real
_atom_type_scat_dispersion_imag
_atom_type_scat_source
C C 0.0033 0.0016 'International Tables Vol C Tables 4.2.6.8 and 6.1.1.4'
H H 0.0000 0.0000 'International Tables Vol C Tables 4.2.6.8 and 6.1.1.4'
Cl Cl 0.1484 0.1585 'International Tables Vol C Tables 4.2.6.8 and 6.1.1.4'
N N 0.0061 0.0033 'International Tables Vol C Tables 4.2.6.8 and 6.1.1.4'
O O 0.0106 0.0060 'International Tables Vol C Tables 4.2.6.8 and 6.1.1.4'
P P 0.1023 0.0942 'International Tables Vol C Tables 4.2.6.8 and 6.1.1.4'
Ru Ru -1.2594 0.8363 'International Tables Vol C Tables 4.2.6.8 and 6.1.1.4'
S S 0.1246 0.1234 'International Tables Vol C Tables 4.2.6.8 and 6.1.1.4'

loop_
_geom_angle_atom_site_label_1
_geom_angle_atom_site_label_2
_geom_angle_atom_site_label_3
_geom_angle
C2 O1 Ru1 111.9(2)
C25 P1 C31 105.2(2)
C25 P1 C19 105.5(2)
C31 P1 C19 101.2(2)
C25 P1 Ru1 106.01(14)
C31 P1 Ru1 114.85(15)
C19 P1 Ru1 122.67(15)
N8 Ru1 O1 77.92(12)
N8 Ru1 S15 85.43(10)
O1 Ru1 S15 163.33(8)
N8 Ru1 P1 97.38(10)
O1 Ru1 P1 89.43(8)
S15 Ru1 P1 91.82(5)
N8 Ru1 Cl2 170.68(10)
O1 Ru1 Cl2 97.00(8)
S15 Ru1 Cl2 99.62(5)
P1 Ru1 Cl2 90.33(5)
N8 Ru1 Cl1 85.19(10)
O1 Ru1 Cl1 86.09(8)
S15 Ru1 Cl1 93.51(5)
P1 Ru1 Cl1 174.26(4)
Cl2 Ru1 Cl1 86.67(5)
O1 C2 C3 123.9(4)
O1 C2 C7 117.4(4)
C3 C2 C7 118.7(4)
C4 C3 C2 116.2(4)
C4 C3 C37 123.2(4)
C2 C3 C37 120.6(4)
C3 C4 C5 126.0(4)
C3 C4 H4 117.0
C5 C4 H4 117.0
C6 C5 C4 118.0(4)
C6 C5 C41 122.5(4)
C4 C5 C41 119.4(4)
C5 C6 C7 120.6(4)
C5 C6 H6 119.7
C7 C6 H6 119.7
N8 C7 C6 127.5(4)
N8 C7 C2 112.3(4)
C6 C7 C2 120.1(4)
C7 N8 C9 123.5(3)
C7 N8 Ru1 115.4(3)
C9 N8 Ru1 120.3(3)
C14 C9 C10 118.6(4)
C14 C9 N8 115.7(4)
C10 C9 N8 125.6(4)
C11 C10 C9 119.8(4)
C11 C10 H10 120.1
C9 C10 H10 120.1
C12 C11 C10 120.2(5)
C12 C11 H11 119.9
C10 C11 H11 119.9
C13 C12 C11 120.7(5)
C13 C12 H12 119.6
C11 C12 H12 119.6
C12 C13 C14 118.8(5)
C12 C13 H13 120.6
C14 C13 H13 120.6
C13 C14 C9 121.6(4)
C13 C14 S15 121.4(4)
C9 C14 S15 116.8(3)
O19 S15 O16 107.70(19)
O19 S15 C14 107.3(2)
O16 S15 C14 96.1(2)
O19 S15 Ru1 123.79(14)
O16 S15 Ru1 116.56(14)
C14 S15 Ru1 100.81(15)
C17 O16 S15 116.0(3)
O16 C17 C18 108.3(5)
O16 C17 H17A 110.0
C18 C17 H17A 110.0
O16 C17 H17B 110.0
C18 C17 H17B 110.0
H17A C17 H17B 108.4
C17 C18 H18A 109.5
C17 C18 H18B 109.5
H18A C18 H18B 109.5
C17 C18 H18C 109.5
H18A C18 H18C 109.5
H18B C18 H18C 109.5
C20 C19 C24 118.7(4)
C20 C19 P1 121.3(3)
C24 C19 P1 119.8(4)
C19 C20 C21 120.1(5)
C19 C20 H20 120.0
C21 C20 H20 120.0
C22 C21 C20 121.0(5)
C22 C21 H21 119.5
C20 C21 H21 119.5
C23 C22 C21 119.4(5)
C23 C22 H22 120.3
C21 C22 H22 120.3
C22 C23 C24 119.9(5)
C22 C23 H23 120.1
C24 C23 H23 120.1
C23 C24 C19 121.0(5)
C23 C24 H24 119.5
C19 C24 H24 119.5
C26 C25 C30 118.7(4)
C26 C25 P1 120.8(3)
C30 C25 P1 119.7(4)
C27 C26 C25 120.4(5)
C27 C26 H26 119.8
C25 C26 H26 119.8
C28 C27 C26 120.3(5)
C28 C27 H27 119.9
C26 C27 H27 119.9
C27 C28 C29 120.3(5)
C27 C28 H28 119.9
C29 C28 H28 119.9
C30 C29 C28 119.9(5)
C30 C29 H29 120.0
C28 C29 H29 120.0
C29 C30 C25 120.4(5)
C29 C30 H30 119.8
C25 C30 H30 119.8
C32 C31 C36 118.5(5)
C32 C31 P1 120.5(3)
C36 C31 P1 120.8(4)
C31 C32 C33 120.4(5)
C31 C32 H32 119.8
C33 C32 H32 119.8
C34 C33 C32 120.3(6)
C34 C33 H33 119.8
C32 C33 H33 119.8
C35 C34 C33 120.2(6)
C35 C34 H34 119.9
C33 C34 H34 119.9
C34 C35 C36 120.2(5)
C34 C35 H35 119.9
C36 C35 H35 119.9
C35 C36 C31 120.4(5)
C35 C36 H36 119.8
C31 C36 H36 119.8
C40 C37 C39 110.9(4)
C40 C37 C3 110.1(4)
C39 C37 C3 109.2(4)
C40 C37 C38 106.8(4)
C39 C37 C38 108.6(4)
C3 C37 C38 111.2(4)
C37 C38 H38A 109.5
C37 C38 H38B 109.5
H38A C38 H38B 109.5
C37 C38 H38C 109.5
H38A C38 H38C 109.5
H38B C38 H38C 109.5
C37 C39 H39A 109.5
C37 C39 H39B 109.5
H39A C39 H39B 109.5
C37 C39 H39C 109.5
H39A C39 H39C 109.5
H39B C39 H39C 109.5
C37 C40 H40A 109.5
C37 C40 H40B 109.5
H40A C40 H40B 109.5
C37 C40 H40C 109.5
H40A C40 H40C 109.5
H40B C40 H40C 109.5
C43 C41 C42 110.3(6)
C43 C41 C44 107.2(5)
C42 C41 C44 108.5(5)
C43 C41 C5 109.7(4)
C42 C41 C5 108.9(4)
C44 C41 C5 112.2(4)
C41 C42 H42A 109.5
C41 C42 H42B 109.5
H42A C42 H42B 109.5
C41 C42 H42C 109.5
H42A C42 H42C 109.5
H42B C42 H42C 109.5
C41 C43 H43A 109.5
C41 C43 H43B 109.5
H43A C43 H43B 109.5
C41 C43 H43C 109.5
H43A C43 H43C 109.5
H43B C43 H43C 109.5
C41 C44 H44A 109.5
C41 C44 H44B 109.5
H44A C44 H44B 109.5
C41 C44 H44C 109.5
H44A C44 H44C 109.5
H44B C44 H44C 109.5
C46 C45 H45A 109.5
C46 C45 H45B 109.5
H45A C45 H45B 109.5
C46 C45 H45C 109.5
H45A C45 H45C 109.5
H45B C45 H45C 109.5
O47 C46 C45 147.9(18)
O47 C46 H46A 99.8
C45 C46 H46A 99.8
O47 C46 H46B 99.8
C45 C46 H46B 99.8
H46A C46 H46B 104.1
C46 O47 H47 109.5

loop_
_geom_bond_atom_site_label_1
_geom_bond_atom_site_label_2
_geom_bond_distance
Cl1 Ru1 2.4152(13)
O1 C2 1.276(5)
O1 Ru1 2.090(3)
P1 C25 1.817(4)
P1 C31 1.834(5)
P1 C19 1.839(4)
P1 Ru1 2.3550(13)
Ru1 N8 1.968(3)
Ru1 S15 2.1861(13)
Ru1 Cl2 2.4033(13)
C2 C3 1.439(6)
C2 C7 1.452(6)
C3 C4 1.355(6)
C3 C37 1.528(6)
C4 C5 1.430(6)
C4 H4 0.9300
C5 C6 1.343(6)
C5 C41 1.529(6)
C6 C7 1.416(5)
C6 H6 0.9300
C7 N8 1.346(5)
N8 C9 1.421(5)
C9 C14 1.385(6)
C9 C10 1.394(6)
C10 C11 1.382(6)
C10 H10 0.9300
C11 C12 1.378(7)
C11 H11 0.9300
C12 C13 1.376(7)
C12 H12 0.9300
C13 C14 1.379(6)
C13 H13 0.9300
C14 S15 1.773(4)
S15 O19 1.447(3)
S15 O16 1.593(3)
O16 C17 1.452(6)
C17 C18 1.458(8)
C17 H17A 0.9700
C17 H17B 0.9700
C18 H18A 0.9600
C18 H18B 0.9600
C18 H18C 0.9600
C19 C20 1.364(6)
C19 C24 1.391(6)
C20 C21 1.381(7)
C20 H20 0.9300
C21 C22 1.371(7)
C21 H21 0.9300
C22 C23 1.367(8)
C22 H22 0.9300
C23 C24 1.375(7)
C23 H23 0.9300
C24 H24 0.9300
C25 C26 1.382(6)
C25 C30 1.385(6)
C26 C27 1.382(6)
C26 H26 0.9300
C27 C28 1.353(7)
C27 H27 0.9300
C28 C29 1.378(8)
C28 H28 0.9300
C29 C30 1.374(7)
C29 H29 0.9300
C30 H30 0.9300
C31 C32 1.367(6)
C31 C36 1.390(6)
C32 C33 1.382(7)
C32 H32 0.9300
C33 C34 1.365(8)
C33 H33 0.9300
C34 C35 1.351(8)
C34 H34 0.9300
C35 C36 1.381(7)
C35 H35 0.9300
C36 H36 0.9300
C37 C40 1.526(7)
C37 C39 1.528(7)
C37 C38 1.531(6)
C38 H38A 0.9600
C38 H38B 0.9600
C38 H38C 0.9600
C39 H39A 0.9600
C39 H39B 0.9600
C39 H39C 0.9600
C40 H40A 0.9600
C40 H40B 0.9600
C40 H40C 0.9600
C41 C43 1.492(7)
C41 C42 1.504(7)
C41 C44 1.512(7)
C42 H42A 0.9600
C42 H42B 0.9600
C42 H42C 0.9600
C43 H43A 0.9600
C43 H43B 0.9600
C43 H43C 0.9600
C44 H44A 0.9600
C44 H44B 0.9600
C44 H44C 0.9600
C45 C46 1.502(12)
C45 H45A 0.9600
C45 H45B 0.9600
C45 H45C 0.9600
C46 O47 1.300(9)
C46 H46A 0.9700
C46 H46B 0.9700
O47 H47 0.8200
